data_7700673
loop_
_publ_author_name
'Jiang, Peng'
'Wang, Zhaojin'
'Moxey, Graeme J.'
'Morshedi, Mahbod'
'Barlow, Adam'
'Wang, Genmiao'
'Quintana, Crist\'obal'
'Zhang, Chi'
'Cifuentes, Marie P.'
'Humphrey, Mark G.'

_publ_section_title
;
 Syntheses and quadratic nonlinear optical properties of 2,7-fluorenylene-
 and 1,4-phenylene-functionalized o-carboranes.
;
_journal_issue 33
_journal_name_full 'Dalton transactions (Cambridge, England : 2003)'
_journal_page_first 12549
_journal_page_last 12559
_journal_paper_doi 10.1039/c9dt02645b
_journal_volume 48
_journal_year 2019
_chemical_formula_moiety 'C32 H23 N'
_chemical_formula_sum 'C32 H23 N'
_chemical_formula_weight 421.51
_space_group_crystal_system triclinic
_space_group_IT_number 2
_space_group_name_Hall '-P 1'
_space_group_name_H-M_alt 'P -1'
_symmetry_space_group_name_Hall '-P 1'
_symmetry_space_group_name_H-M 'P -1'
_atom_sites_solution_hydrogens geom
_atom_sites_solution_primary direct
_audit_creation_date 2019-05-25
_audit_creation_method
;
Olex2 1.2
(compiled 2015.09.30 svn.r3233 for OlexSys, GUI svn.r5103)
;
_audit_update_record
;
2019-06-22 deposited with the CCDC.    2019-07-26 downloaded from the CCDC.
;
_cell_angle_alpha 84.313(5)
_cell_angle_beta 82.206(5)
_cell_angle_gamma 64.163(6)
_cell_formula_units_Z 4
_cell_length_a 10.1137(7)
_cell_length_b 10.5179(6)
_cell_length_c 24.2285(15)
_cell_measurement_reflns_used 2676
_cell_measurement_temperature 150.00(10)
_cell_measurement_theta_max 71.0660
_cell_measurement_theta_min 3.6770
_cell_volume 2295.9(3)
_computing_cell_refinement
;
CrysAlisPro, Agilent Technologies,
Version 1.171.37.35h (release 09-02-2015 CrysAlis171 .NET)
(compiled Feb  9 2015,16:26:32)
;
_computing_data_collection
;
CrysAlisPro, Agilent Technologies,
Version 1.171.37.35h (release 09-02-2015 CrysAlis171 .NET)
(compiled Feb  9 2015,16:26:32)
;
_computing_data_reduction
;
CrysAlisPro, Agilent Technologies,
Version 1.171.37.35h (release 09-02-2015 CrysAlis171 .NET)
(compiled Feb  9 2015,16:26:32)
;
_computing_molecular_graphics 'Olex2 (Dolomanov et al., 2009)'
_computing_publication_material 'Olex2 (Dolomanov et al., 2009)'
_computing_structure_refinement 'ShelXL (Sheldrick, 2015)'
_computing_structure_solution 'ShelXS (Sheldrick, 2008)'
_diffrn_ambient_environment N~2~
_diffrn_ambient_temperature 150.00(10)
_diffrn_detector 'CCD plate'
_diffrn_detector_area_resol_mean 8.1297
_diffrn_detector_type EosS2
_diffrn_measured_fraction_theta_full 0.991
_diffrn_measured_fraction_theta_max 0.962
_diffrn_measurement_details
;
#__ type_ start__ end____ width___ exp.time_
  1 omega    9.00   90.00   1.0000   15.0000
omega____ theta____ kappa____ phi______ frames
    -       36.0254   77.0000   60.0000 81

#__ type_ start__ end____ width___ exp.time_
  2 omega   37.00   75.00   1.0000   15.0000
omega____ theta____ kappa____ phi______ frames
    -       36.0254  -99.0000  -90.0000 38

#__ type_ start__ end____ width___ exp.time_
  3 omega   32.00  103.00   1.0000   15.0000
omega____ theta____ kappa____ phi______ frames
    -       36.0254   38.0000  -60.0000 71

#__ type_ start__ end____ width___ exp.time_
  4 omega   19.00  103.00   1.0000   15.0000
omega____ theta____ kappa____ phi______ frames
    -       36.0254   57.0000 -150.0000 84

#__ type_ start__ end____ width___ exp.time_
  5 omega   22.00   98.00   1.0000   15.0000
omega____ theta____ kappa____ phi______ frames
    -       36.0254   57.0000  150.0000 76

#__ type_ start__ end____ width___ exp.time_
  6 omega   33.00   96.00   1.0000   15.0000
omega____ theta____ kappa____ phi______ frames
    -       36.0254   57.0000    0.0000 63

#__ type_ start__ end____ width___ exp.time_
  7 omega   40.00   98.00   1.0000   30.0000
omega____ theta____ kappa____ phi______ frames
    -      108.0000  -45.0000   60.0000 58

#__ type_ start__ end____ width___ exp.time_
  8 omega   40.00   98.00   1.0000   30.0000
omega____ theta____ kappa____ phi______ frames
    -      108.0000  -45.0000 -120.0000 58

#__ type_ start__ end____ width___ exp.time_
  9 omega   48.00  107.00   1.0000   30.0000
omega____ theta____ kappa____ phi______ frames
    -      108.0000  -94.0000    0.0000 59

#__ type_ start__ end____ width___ exp.time_
 10 omega   38.00   90.00   1.0000   30.0000
omega____ theta____ kappa____ phi______ frames
    -      108.0000  -30.0000  120.0000 52

#__ type_ start__ end____ width___ exp.time_
 11 omega   63.00  116.00   1.0000   30.0000
omega____ theta____ kappa____ phi______ frames
    -      108.0000 -111.0000  120.0000 53

#__ type_ start__ end____ width___ exp.time_
 12 omega   61.00  108.00   1.0000   30.0000
omega____ theta____ kappa____ phi______ frames
    -      108.0000  -94.0000  -90.0000 47

#__ type_ start__ end____ width___ exp.time_
 13 omega   38.00   86.00   1.0000   30.0000
omega____ theta____ kappa____ phi______ frames
    -      108.0000  -30.0000  -60.0000 48

#__ type_ start__ end____ width___ exp.time_
 14 omega   92.00  162.00   1.0000   30.0000
omega____ theta____ kappa____ phi______ frames
    -      108.0000   45.0000 -120.0000 70

#__ type_ start__ end____ width___ exp.time_
 15 omega   56.00   90.00   1.0000   30.0000
omega____ theta____ kappa____ phi______ frames
    -      108.0000  -30.0000 -180.0000 34

#__ type_ start__ end____ width___ exp.time_
 16 omega   40.00  119.00   1.0000   30.0000
omega____ theta____ kappa____ phi______ frames
    -      108.0000  -77.0000  150.0000 79

#__ type_ start__ end____ width___ exp.time_
 17 omega  141.00  177.00   1.0000   30.0000
omega____ theta____ kappa____ phi______ frames
    -      108.0000    0.0000   30.0000 36

#__ type_ start__ end____ width___ exp.time_
 18 omega   40.00   94.00   1.0000   30.0000
omega____ theta____ kappa____ phi______ frames
    -      108.0000  -45.0000    0.0000 54

#__ type_ start__ end____ width___ exp.time_
 19 omega   39.00  136.00   1.0000   30.0000
omega____ theta____ kappa____ phi______ frames
    -      108.0000    0.0000   30.0000 97
;
_diffrn_measurement_device 'four-circle diffractometer'
_diffrn_measurement_device_type 'SuperNova, Dual, Cu at zero, EosS2'
_diffrn_measurement_method '\w scans'
_diffrn_orient_matrix_UB_11 0.0824550000
_diffrn_orient_matrix_UB_12 0.0504958000
_diffrn_orient_matrix_UB_13 0.0351953000
_diffrn_orient_matrix_UB_21 0.1262657000
_diffrn_orient_matrix_UB_22 -0.0325203000
_diffrn_orient_matrix_UB_23 -0.0475496000
_diffrn_orient_matrix_UB_31 -0.0787998000
_diffrn_orient_matrix_UB_32 0.1514253000
_diffrn_orient_matrix_UB_33 -0.0250475000
_diffrn_radiation_monochromator mirror
_diffrn_radiation_probe x-ray
_diffrn_radiation_type CuK\a
_diffrn_radiation_wavelength 1.54184
_diffrn_reflns_av_R_equivalents 0.0358
_diffrn_reflns_av_unetI/netI 0.0848
_diffrn_reflns_Laue_measured_fraction_full 0.991
_diffrn_reflns_Laue_measured_fraction_max 0.962
_diffrn_reflns_limit_h_max 12
_diffrn_reflns_limit_h_min -12
_diffrn_reflns_limit_k_max 12
_diffrn_reflns_limit_k_min -10
_diffrn_reflns_limit_l_max 24
_diffrn_reflns_limit_l_min -29
_diffrn_reflns_number 13041
_diffrn_reflns_point_group_measured_fraction_full 0.991
_diffrn_reflns_point_group_measured_fraction_max 0.962
_diffrn_reflns_theta_full 67.684
_diffrn_reflns_theta_max 72.283
_diffrn_reflns_theta_min 3.686
_diffrn_source 'sealed X-ray tube'
_diffrn_source_type 'SuperNova (Cu) X-ray Source'
_exptl_absorpt_coefficient_mu 0.534
_exptl_absorpt_correction_T_max 1.00000
_exptl_absorpt_correction_T_min 0.97308
_exptl_absorpt_correction_type multi-scan
_exptl_absorpt_process_details
;
CrysAlisPro, Agilent Technologies,
Version 1.171.37.35h (release 09-02-2015 CrysAlis171 .NET)
(compiled Feb  9 2015,16:26:32)
Empirical absorption correction using spherical harmonics,
 implemented in SCALE3 ABSPACK scaling algorithm.
;
_exptl_crystal_colour colourless
_exptl_crystal_density_diffrn 1.219
_exptl_crystal_description rectangle
_exptl_crystal_F_000 888
_exptl_crystal_size_max 0.117
_exptl_crystal_size_mid 0.046
_exptl_crystal_size_min 0.027
_refine_diff_density_max 0.273
_refine_diff_density_min -0.204
_refine_diff_density_rms 0.041
_refine_ls_extinction_method none
_refine_ls_goodness_of_fit_ref 1.050
_refine_ls_hydrogen_treatment constr
_refine_ls_matrix_type full
_refine_ls_number_parameters 595
_refine_ls_number_reflns 8737
_refine_ls_number_restraints 36
_refine_ls_restrained_S_all 1.059
_refine_ls_R_factor_all 0.1005
_refine_ls_R_factor_gt 0.0566
_refine_ls_shift/su_max 0.000
_refine_ls_shift/su_mean 0.000
_refine_ls_structure_factor_coef Fsqd
_refine_ls_weighting_details 'w=1/[\s^2^(Fo^2^)+(0.0266P)^2^] where P=(Fo^2^+2Fc^2^)/3'
_refine_ls_weighting_scheme calc
_refine_ls_wR_factor_gt 0.1166
_refine_ls_wR_factor_ref 0.1425
_reflns_Friedel_coverage 0.000
_reflns_number_gt 5607
_reflns_number_total 8737
_reflns_threshold_expression 'I > 2\s(I)'
_cod_data_source_file c9dt02645b2.cif
_cod_data_source_block GM481
_cod_depositor_comments
;
The following automatic conversions were performed:

'_atom_sites_solution_primary' value 'Direct Methods' was changed to
'direct'.

Automatic conversion script
Id: cif_fix_values 4973 2017-02-22 13:04:09Z antanas 

 Adding full bibliography for 7700666--7700674.cif.
;
_cod_database_code 7700673
_chemical_oxdiff_formula 'C32 H23 N1'
_shelx_space_group_comment
;
The symmetry employed for this shelxl refinement is uniquely defined
by the following loop, which should always be used as a source of
symmetry information in preference to the above space-group names.
They are only intended as comments.
;
_reflns_odcompleteness_completeness 99.08
_reflns_odcompleteness_iscentric 1
_reflns_odcompleteness_theta 68.13
_olex2_refinement_description
;
1. Fixed Uiso
 At 1.2 times of:
  All C(H) groups
2. Rigid body (RIGU) restrains
 C21A, C22A, C23A, C24A, C25A, C26A
 with sigma for 1-2 distances of 0.002 and sigma for 1-3 distances of 0.002
3.a Aromatic/amide H refined with riding coordinates:
 C3(H3), C4(H4), C5(H5), C6(H6), C7(H7), C8(H8), C9(H9), C11(H11), C12(H12),
 C16(H16), C17(H17), C19(H19), C20(H20), C22(H22), C23(H23), C24(H24), C25(H25),
  C26(H26), C28(H28), C29(H29), C30(H30), C31(H31), C32(H32), C3A(H3A),
 C4A(H4A), C5A(H5A), C6A(H6A), C7A(H7A), C8A(H8A), C9A(H9A), C11A(H11A),
 C12A(H12A), C16A(H16A), C17A(H17A), C19A(H19A), C20A(H20A), C22A(H22A),
 C23A(H23A), C24A(H24A), C25A(H25A), C26A(H26A), C28A(H28A), C29A(H29A),
 C30A(H30A), C31A(H31A), C32A(H32A)
;
_shelx_shelxl_version_number 2014/7
_olex2_submission_special_instructions 'No special instructions were received'

loop_
_space_group_symop_operation_xyz
'x, y, z'
'-x, -y, -z'

loop_
_atom_site_label
_atom_site_type_symbol
_atom_site_fract_x
_atom_site_fract_y
_atom_site_fract_z
_atom_site_U_iso_or_equiv
_atom_site_adp_type
_atom_site_occupancy
_atom_site_site_symmetry_order
_atom_site_calc_flag
_atom_site_refinement_flags_posn
_atom_site_refinement_flags_adp
C1 C 0.6508(3) 0.6092(3) 0.63449(10) 0.0325(5) Uani 1 1 d . .
C2 C 0.6896(3) 0.6658(3) 0.57924(10) 0.0319(5) Uani 1 1 d . .
C3 C 0.7245(3) 0.4663(3) 0.65061(12) 0.0464(7) Uani 1 1 d . .
H3 H 0.8010 0.4056 0.6267 0.056 Uiso 1 1 calc R .
C4 C 0.6850(3) 0.4135(3) 0.70192(12) 0.0516(8) Uani 1 1 d . .
H4 H 0.7342 0.3178 0.7116 0.062 Uiso 1 1 calc R .
C5 C 0.5738(3) 0.5018(4) 0.73857(12) 0.0536(8) Uani 1 1 d . .
H5 H 0.5481 0.4666 0.7730 0.064 Uiso 1 1 calc R .
C6 C 0.5012(3) 0.6431(3) 0.72331(12) 0.0511(8) Uani 1 1 d . .
H6 H 0.4262 0.7036 0.7478 0.061 Uiso 1 1 calc R .
C7 C 0.5380(3) 0.6964(3) 0.67211(11) 0.0421(6) Uani 1 1 d . .
H7 H 0.4866 0.7920 0.6626 0.051 Uiso 1 1 calc R .
C8 C 0.6529(3) 0.8089(3) 0.56891(11) 0.0370(6) Uani 1 1 d . .
H8 H 0.6042 0.8706 0.5976 0.044 Uiso 1 1 calc R .
C9 C 0.6867(3) 0.8626(3) 0.51723(11) 0.0385(6) Uani 1 1 d . .
H9 H 0.6593 0.9591 0.5115 0.046 Uiso 1 1 calc R .
C10 C 0.7616(3) 0.7723(3) 0.47378(10) 0.0332(5) Uani 1 1 d . .
C11 C 0.8003(3) 0.6288(3) 0.48340(11) 0.0420(6) Uani 1 1 d . .
H11 H 0.8508 0.5672 0.4548 0.050 Uiso 1 1 calc R .
C12 C 0.7645(3) 0.5764(3) 0.53510(11) 0.0410(6) Uani 1 1 d . .
H12 H 0.7908 0.4800 0.5406 0.049 Uiso 1 1 calc R .
C13 C 0.8005(3) 0.8250(3) 0.41992(10) 0.0378(6) Uani 1 1 d . .
C14 C 0.8363(3) 0.8642(3) 0.37474(10) 0.0359(6) Uani 1 1 d . .
C15 C 0.8785(2) 0.9038(3) 0.31920(10) 0.0330(5) Uani 1 1 d . .
C16 C 0.8613(3) 1.0408(3) 0.30451(10) 0.0325(5) Uani 1 1 d . .
H16 H 0.8216 1.1089 0.3313 0.039 Uiso 1 1 calc R .
C17 C 0.9026(3) 1.0776(3) 0.25055(10) 0.0320(5) Uani 1 1 d . .
H17 H 0.8925 1.1692 0.2416 0.038 Uiso 1 1 calc R .
C18 C 0.9594(2) 0.9769(3) 0.20943(9) 0.0290(5) Uani 1 1 d . .
C19 C 0.9735(3) 0.8402(3) 0.22379(10) 0.0333(5) Uani 1 1 d . .
H19 H 1.0093 0.7728 0.1968 0.040 Uiso 1 1 calc R .
C20 C 0.9345(3) 0.8044(3) 0.27782(10) 0.0349(5) Uani 1 1 d . .
H20 H 0.9457 0.7125 0.2869 0.042 Uiso 1 1 calc R .
C21 C 0.9139(2) 1.1497(2) 0.13025(10) 0.0282(5) Uani 1 1 d . .
C22 C 0.7603(2) 1.2062(2) 0.13712(9) 0.0297(5) Uani 1 1 d . .
H22 H 0.7133 1.1573 0.1591 0.036 Uiso 1 1 calc R .
C23 C 0.6771(3) 1.3352(2) 0.11121(10) 0.0316(5) Uani 1 1 d . .
H23 H 0.5745 1.3729 0.1162 0.038 Uiso 1 1 calc R .
C24 C 0.7459(3) 1.4081(3) 0.07794(11) 0.0378(6) Uani 1 1 d . .
H24 H 0.6900 1.4938 0.0600 0.045 Uiso 1 1 calc R .
C25 C 0.8987(3) 1.3527(3) 0.07148(11) 0.0385(6) Uani 1 1 d . .
H25 H 0.9452 1.4017 0.0492 0.046 Uiso 1 1 calc R .
C26 C 0.9828(3) 1.2249(3) 0.09786(10) 0.0342(6) Uani 1 1 d . .
H26 H 1.0853 1.1894 0.0939 0.041 Uiso 1 1 calc R .
C27 C 1.1200(2) 0.9154(2) 0.12069(10) 0.0279(5) Uani 1 1 d . .
C28 C 1.1091(3) 0.9132(3) 0.06426(10) 0.0327(5) Uani 1 1 d . .
H28 H 1.0235 0.9766 0.0491 0.039 Uiso 1 1 calc R .
C29 C 1.2240(3) 0.8179(3) 0.03030(11) 0.0366(6) Uani 1 1 d . .
H29 H 1.2143 0.8171 -0.0073 0.044 Uiso 1 1 calc R .
C30 C 1.3528(3) 0.7242(3) 0.05197(11) 0.0388(6) Uani 1 1 d . .
H30 H 1.4305 0.6611 0.0291 0.047 Uiso 1 1 calc R .
C31 C 1.3645(3) 0.7254(3) 0.10813(11) 0.0378(6) Uani 1 1 d . .
H31 H 1.4507 0.6621 0.1230 0.045 Uiso 1 1 calc R .
C32 C 1.2501(3) 0.8194(3) 0.14259(10) 0.0332(5) Uani 1 1 d . .
H32 H 1.2598 0.8187 0.1803 0.040 Uiso 1 1 calc R .
N1 N 1.0019(2) 1.0156(2) 0.15476(8) 0.0313(4) Uani 1 1 d . .
C1A C 0.1362(3) 0.6309(3) 0.63839(11) 0.0345(5) Uani 1 1 d . .
C2A C 0.1781(3) 0.6826(3) 0.58244(10) 0.0318(5) Uani 1 1 d . .
C3A C 0.2390(4) 0.5437(5) 0.67247(16) 0.0925(16) Uani 1 1 d . .
H3A H 0.3387 0.5129 0.6600 0.111 Uiso 1 1 calc R .
C4A C 0.1985(4) 0.4998(5) 0.72523(17) 0.1066(19) Uani 1 1 d . .
H4A H 0.2717 0.4407 0.7474 0.128 Uiso 1 1 calc R .
C5A C 0.0545(4) 0.5410(3) 0.74531(12) 0.0523(8) Uani 1 1 d . .
H5A H 0.0282 0.5120 0.7809 0.063 Uiso 1 1 calc R .
C6A C -0.0493(4) 0.6254(4) 0.71181(13) 0.0627(10) Uani 1 1 d . .
H6A H -0.1488 0.6536 0.7241 0.075 Uiso 1 1 calc R .
C7A C -0.0085(3) 0.6704(4) 0.65908(12) 0.0609(9) Uani 1 1 d . .
H7A H -0.0821 0.7295 0.6370 0.073 Uiso 1 1 calc R .
C8A C 0.0725(3) 0.7618(3) 0.54626(12) 0.0486(7) Uani 1 1 d . .
H8A H -0.0260 0.7811 0.5571 0.058 Uiso 1 1 calc R .
C9A C 0.1103(3) 0.8125(3) 0.49452(12) 0.0479(7) Uani 1 1 d . .
H9A H 0.0373 0.8648 0.4712 0.058 Uiso 1 1 calc R .
C10A C 0.2559(3) 0.7862(3) 0.47711(10) 0.0360(6) Uani 1 1 d . .
C11A C 0.3615(3) 0.7076(4) 0.51266(12) 0.0574(9) Uani 1 1 d . .
H11A H 0.4598 0.6886 0.5018 0.069 Uiso 1 1 calc R .
C12A C 0.3230(3) 0.6565(4) 0.56417(12) 0.0539(8) Uani 1 1 d . .
H12A H 0.3965 0.6032 0.5872 0.065 Uiso 1 1 calc R .
C13A C 0.2953(3) 0.8388(3) 0.42386(11) 0.0392(6) Uani 1 1 d . .
C14A C 0.3288(3) 0.8827(3) 0.37898(11) 0.0387(6) Uani 1 1 d . .
C15A C 0.3669(3) 0.9311(3) 0.32458(10) 0.0328(5) Uani 1 1 d . .
C16A C 0.2612(3) 0.9917(3) 0.28666(10) 0.0365(6) Uani 1 1 d . .
H16A H 0.1641 1.0066 0.2979 0.044 Uiso 1 1 calc R .
C17A C 0.2983(3) 1.0298(3) 0.23295(10) 0.0336(5) Uani 1 1 d . .
H17A H 0.2264 1.0703 0.2083 0.040 Uiso 1 1 calc R .
C18A C 0.4434(3) 1.0078(3) 0.21531(10) 0.0310(5) Uani 1 1 d . .
C19A C 0.5474(3) 0.9565(3) 0.25376(10) 0.0355(6) Uani 1 1 d . .
H19A H 0.6421 0.9494 0.2432 0.043 Uiso 1 1 calc R .
C20A C 0.5107(3) 0.9158(3) 0.30774(10) 0.0360(6) Uani 1 1 d . .
H20A H 0.5819 0.8784 0.3327 0.043 Uiso 1 1 calc R .
C21A C 0.4010(3) 1.1638(3) 0.13106(11) 0.0351(5) Uani 1 1 d . U
C22A C 0.3446(3) 1.2872(3) 0.15995(12) 0.0426(6) Uani 1 1 d . U
H22A H 0.3580 1.2829 0.1974 0.051 Uiso 1 1 calc R .
C23A C 0.2681(3) 1.4174(3) 0.13292(15) 0.0603(8) Uani 1 1 d . U
H23A H 0.2285 1.4998 0.1525 0.072 Uiso 1 1 calc R .
C24A C 0.2509(3) 1.4241(4) 0.07674(15) 0.0671(9) Uani 1 1 d . U
H24A H 0.2042 1.5113 0.0581 0.080 Uiso 1 1 calc R .
C25A C 0.3035(3) 1.3008(4) 0.04856(15) 0.0637(9) Uani 1 1 d . U
H25A H 0.2898 1.3050 0.0111 0.076 Uiso 1 1 calc R .
C26A C 0.3761(3) 1.1715(3) 0.07554(11) 0.0470(7) Uani 1 1 d . U
H26A H 0.4085 1.0890 0.0565 0.056 Uiso 1 1 calc R .
C27A C 0.6102(3) 0.9253(3) 0.13054(11) 0.0334(5) Uani 1 1 d . .
C28A C 0.6889(3) 0.9561(3) 0.08310(11) 0.0426(6) Uani 1 1 d . .
H28A H 0.6587 1.0489 0.0690 0.051 Uiso 1 1 calc R .
C29A C 0.8108(3) 0.8496(4) 0.05726(14) 0.0546(8) Uani 1 1 d . .
H29A H 0.8601 0.8710 0.0251 0.066 Uiso 1 1 calc R .
C30A C 0.8612(3) 0.7116(3) 0.07819(14) 0.0578(9) Uani 1 1 d . .
H30A H 0.9454 0.6408 0.0610 0.069 Uiso 1 1 calc R .
C31A C 0.7846(3) 0.6801(3) 0.12509(13) 0.0499(7) Uani 1 1 d . .
H31A H 0.8177 0.5875 0.1397 0.060 Uiso 1 1 calc R .
C32A C 0.6588(3) 0.7855(3) 0.15053(11) 0.0399(6) Uani 1 1 d . .
H32A H 0.6063 0.7624 0.1813 0.048 Uiso 1 1 calc R .
N1A N 0.4858(2) 1.0337(2) 0.15835(8) 0.0345(5) Uani 1 1 d . .

loop_
_atom_site_aniso_label
_atom_site_aniso_U_11
_atom_site_aniso_U_22
_atom_site_aniso_U_33
_atom_site_aniso_U_23
_atom_site_aniso_U_13
_atom_site_aniso_U_12
C1 0.0291(12) 0.0380(14) 0.0311(13) 0.0009(10) -0.0071(10) -0.0143(10)
C2 0.0299(12) 0.0381(14) 0.0285(12) -0.0009(10) -0.0046(9) -0.0149(10)
C3 0.0434(16) 0.0445(17) 0.0423(16) 0.0060(13) -0.0017(12) -0.0128(13)
C4 0.0525(18) 0.0479(18) 0.0463(17) 0.0142(14) -0.0090(14) -0.0162(14)
C5 0.0469(17) 0.076(2) 0.0344(15) 0.0154(15) -0.0063(12) -0.0263(16)
C6 0.0467(17) 0.060(2) 0.0353(15) 0.0031(13) 0.0023(12) -0.0152(15)
C7 0.0389(14) 0.0469(16) 0.0320(14) -0.0003(12) -0.0015(11) -0.0114(12)
C8 0.0398(14) 0.0339(14) 0.0327(14) -0.0038(11) -0.0015(10) -0.0118(11)
C9 0.0436(14) 0.0346(14) 0.0366(14) 0.0013(11) -0.0049(11) -0.0163(12)
C10 0.0327(13) 0.0437(15) 0.0277(12) 0.0021(10) -0.0069(10) -0.0201(11)
C11 0.0458(15) 0.0446(16) 0.0319(14) -0.0082(12) 0.0045(11) -0.0172(13)
C12 0.0458(15) 0.0346(14) 0.0382(15) -0.0026(11) 0.0023(12) -0.0147(12)
C13 0.0357(13) 0.0497(16) 0.0325(14) 0.0023(12) -0.0088(10) -0.0217(12)
C14 0.0298(12) 0.0451(15) 0.0315(14) 0.0016(11) -0.0065(10) -0.0144(11)
C15 0.0246(11) 0.0463(15) 0.0276(12) 0.0029(10) -0.0056(9) -0.0149(11)
C16 0.0306(12) 0.0381(14) 0.0263(12) -0.0044(10) -0.0017(9) -0.0122(10)
C17 0.0293(12) 0.0323(13) 0.0321(13) -0.0005(10) -0.0040(9) -0.0111(10)
C18 0.0220(11) 0.0368(13) 0.0253(12) 0.0009(10) -0.0038(9) -0.0100(9)
C19 0.0316(12) 0.0295(13) 0.0350(13) -0.0035(10) -0.0007(10) -0.0098(10)
C20 0.0354(13) 0.0326(13) 0.0366(14) 0.0032(10) -0.0041(10) -0.0153(11)
C21 0.0262(11) 0.0260(12) 0.0281(12) -0.0025(9) -0.0024(9) -0.0071(9)
C22 0.0286(12) 0.0319(13) 0.0277(12) 0.0000(9) 0.0008(9) -0.0134(10)
C23 0.0237(11) 0.0275(12) 0.0365(13) -0.0021(10) -0.0012(9) -0.0047(9)
C24 0.0363(14) 0.0253(12) 0.0422(15) 0.0015(10) 0.0000(11) -0.0061(10)
C25 0.0371(14) 0.0285(13) 0.0485(16) 0.0019(11) 0.0048(11) -0.0162(11)
C26 0.0254(12) 0.0340(13) 0.0419(14) -0.0045(11) 0.0036(10) -0.0128(10)
C27 0.0232(11) 0.0259(12) 0.0317(12) -0.0036(9) -0.0004(9) -0.0081(9)
C28 0.0283(12) 0.0336(13) 0.0311(13) 0.0003(10) -0.0042(9) -0.0087(10)
C29 0.0400(14) 0.0360(14) 0.0315(13) -0.0049(11) 0.0020(10) -0.0151(11)
C30 0.0328(13) 0.0331(13) 0.0429(15) -0.0088(11) 0.0080(11) -0.0091(11)
C31 0.0249(12) 0.0341(13) 0.0474(16) -0.0046(11) -0.0038(11) -0.0055(10)
C32 0.0278(12) 0.0371(14) 0.0323(13) -0.0041(10) -0.0044(10) -0.0107(10)
N1 0.0273(10) 0.0303(11) 0.0259(10) 0.0014(8) 0.0003(8) -0.0044(8)
C1A 0.0359(13) 0.0351(14) 0.0348(14) -0.0013(11) -0.0067(10) -0.0166(11)
C2A 0.0352(13) 0.0336(13) 0.0300(13) -0.0006(10) -0.0045(10) -0.0176(11)
C3A 0.0416(19) 0.137(4) 0.084(3) 0.071(3) -0.0197(18) -0.036(2)
C4A 0.060(2) 0.160(5) 0.087(3) 0.087(3) -0.032(2) -0.048(3)
C5A 0.069(2) 0.058(2) 0.0404(16) 0.0144(14) -0.0074(14) -0.0396(17)
C6A 0.0450(18) 0.080(3) 0.0441(18) 0.0052(17) 0.0090(14) -0.0147(17)
C7A 0.0405(17) 0.084(3) 0.0398(17) 0.0130(16) -0.0016(13) -0.0131(17)
C8A 0.0291(13) 0.0622(19) 0.0448(16) 0.0162(14) -0.0046(12) -0.0140(13)
C9A 0.0358(15) 0.0522(17) 0.0446(16) 0.0180(13) -0.0082(12) -0.0115(13)
C10A 0.0425(14) 0.0395(14) 0.0322(13) -0.0021(11) -0.0044(11) -0.0229(12)
C11A 0.0390(16) 0.102(3) 0.0349(16) 0.0094(16) -0.0064(12) -0.0352(18)
C12A 0.0344(15) 0.088(2) 0.0359(15) 0.0141(15) -0.0126(12) -0.0238(16)
C13A 0.0456(15) 0.0447(16) 0.0336(14) -0.0001(11) -0.0067(11) -0.0246(13)
C14A 0.0406(15) 0.0462(16) 0.0362(15) -0.0029(12) -0.0063(11) -0.0241(13)
C15A 0.0392(13) 0.0320(13) 0.0289(13) -0.0019(10) -0.0030(10) -0.0170(11)
C16A 0.0312(12) 0.0456(15) 0.0362(14) -0.0004(11) -0.0026(10) -0.0203(11)
C17A 0.0281(12) 0.0379(14) 0.0349(13) 0.0015(10) -0.0075(10) -0.0138(10)
C18A 0.0321(12) 0.0307(13) 0.0293(12) 0.0027(10) -0.0040(10) -0.0132(10)
C19A 0.0283(12) 0.0443(15) 0.0352(14) 0.0005(11) -0.0049(10) -0.0168(11)
C20A 0.0342(13) 0.0426(15) 0.0350(14) 0.0011(11) -0.0100(10) -0.0186(11)
C21A 0.0228(11) 0.0422(13) 0.0383(13) 0.0101(10) -0.0038(9) -0.0143(10)
C22A 0.0301(13) 0.0378(13) 0.0536(16) 0.0045(11) 0.0039(11) -0.0124(11)
C23A 0.0280(13) 0.0505(17) 0.090(2) 0.0208(15) 0.0026(13) -0.0131(12)
C24A 0.0337(15) 0.076(2) 0.088(2) 0.0443(16) -0.0153(14) -0.0268(15)
C25A 0.0422(16) 0.086(2) 0.067(2) 0.0381(16) -0.0231(14) -0.0352(16)
C26A 0.0385(14) 0.0684(18) 0.0405(14) 0.0166(12) -0.0113(11) -0.0307(13)
C27A 0.0279(12) 0.0380(14) 0.0363(13) -0.0066(11) -0.0035(10) -0.0147(10)
C28A 0.0392(14) 0.0456(16) 0.0486(17) -0.0105(13) 0.0080(12) -0.0251(13)
C29A 0.0421(16) 0.065(2) 0.064(2) -0.0229(17) 0.0177(14) -0.0312(16)
C30A 0.0371(16) 0.056(2) 0.074(2) -0.0299(18) 0.0070(15) -0.0113(14)
C31A 0.0518(18) 0.0356(15) 0.0550(19) -0.0103(13) -0.0156(14) -0.0076(13)
C32A 0.0430(15) 0.0370(14) 0.0390(15) -0.0030(11) -0.0080(12) -0.0153(12)
N1A 0.0307(11) 0.0364(12) 0.0310(11) 0.0018(9) -0.0013(8) -0.0107(9)

loop_
_atom_type_symbol
_atom_type_description
_atom_type_scat_dispersion_real
_atom_type_scat_dispersion_imag
_atom_type_scat_source
C C 0.0181 0.0091 'International Tables Vol C Tables 4.2.6.8 and 6.1.1.4'
H H 0.0000 0.0000 'International Tables Vol C Tables 4.2.6.8 and 6.1.1.4'
N N 0.0311 0.0180 'International Tables Vol C Tables 4.2.6.8 and 6.1.1.4'

loop_
_geom_angle_atom_site_label_1
_geom_angle_atom_site_label_2
_geom_angle_atom_site_label_3
_geom_angle
C3 C1 C2 121.4(2)
C7 C1 C2 121.2(2)
C7 C1 C3 117.4(3)
C8 C2 C1 121.8(2)
C8 C2 C12 117.2(2)
C12 C2 C1 121.1(2)
C1 C3 H3 119.5
C4 C3 C1 121.0(3)
C4 C3 H3 119.5
C3 C4 H4 119.7
C5 C4 C3 120.6(3)
C5 C4 H4 119.7
C4 C5 H5 120.6
C6 C5 C4 118.9(3)
C6 C5 H5 120.6
C5 C6 H6 119.5
C5 C6 C7 121.0(3)
C7 C6 H6 119.5
C1 C7 H7 119.5
C6 C7 C1 121.1(3)
C6 C7 H7 119.5
C2 C8 H8 119.0
C9 C8 C2 122.0(2)
C9 C8 H8 119.0
C8 C9 H9 119.9
C8 C9 C10 120.1(3)
C10 C9 H9 119.9
C9 C10 C13 121.3(3)
C11 C10 C9 118.7(2)
C11 C10 C13 120.0(2)
C10 C11 H11 119.6
C12 C11 C10 120.7(3)
C12 C11 H11 119.6
C2 C12 H12 119.4
C11 C12 C2 121.3(3)
C11 C12 H12 119.4
C14 C13 C10 177.8(3)
C13 C14 C15 176.4(3)
C16 C15 C14 121.7(2)
C16 C15 C20 118.4(2)
C20 C15 C14 119.9(2)
C15 C16 H16 119.5
C17 C16 C15 121.0(2)
C17 C16 H16 119.5
C16 C17 H17 119.9
C16 C17 C18 120.1(2)
C18 C17 H17 119.9
C17 C18 N1 119.5(2)
C19 C18 C17 118.9(2)
C19 C18 N1 121.6(2)
C18 C19 H19 119.8
C20 C19 C18 120.4(2)
C20 C19 H19 119.8
C15 C20 H20 119.4
C19 C20 C15 121.2(2)
C19 C20 H20 119.4
C22 C21 N1 121.4(2)
C26 C21 C22 119.4(2)
C26 C21 N1 119.3(2)
C21 C22 H22 119.9
C23 C22 C21 120.2(2)
C23 C22 H22 119.9
C22 C23 H23 119.8
C24 C23 C22 120.3(2)
C24 C23 H23 119.8
C23 C24 H24 120.2
C23 C24 C25 119.6(2)
C25 C24 H24 120.2
C24 C25 H25 119.7
C26 C25 C24 120.6(2)
C26 C25 H25 119.7
C21 C26 H26 120.0
C25 C26 C21 119.9(2)
C25 C26 H26 120.0
C28 C27 C32 118.5(2)
C28 C27 N1 120.2(2)
C32 C27 N1 121.3(2)
C27 C28 H28 119.5
C29 C28 C27 121.0(2)
C29 C28 H28 119.5
C28 C29 H29 119.8
C30 C29 C28 120.3(2)
C30 C29 H29 119.8
C29 C30 H30 120.5
C29 C30 C31 119.1(2)
C31 C30 H30 120.5
C30 C31 H31 119.4
C30 C31 C32 121.1(2)
C32 C31 H31 119.4
C27 C32 H32 120.0
C31 C32 C27 120.0(2)
C31 C32 H32 120.0
C18 N1 C21 119.95(19)
C18 N1 C27 120.9(2)
C21 N1 C27 118.54(19)
C3A C1A C2A 122.1(3)
C3A C1A C7A 116.1(3)
C7A C1A C2A 121.8(2)
C8A C2A C1A 121.3(2)
C12A C2A C1A 121.9(2)
C12A C2A C8A 116.8(2)
C1A C3A H3A 119.2
C1A C3A C4A 121.6(3)
C4A C3A H3A 119.2
C3A C4A H4A 119.2
C5A C4A C3A 121.6(3)
C5A C4A H4A 119.2
C4A C5A H5A 121.1
C6A C5A C4A 117.8(3)
C6A C5A H5A 121.1
C5A C6A H6A 119.8
C5A C6A C7A 120.5(3)
C7A C6A H6A 119.8
C1A C7A C6A 122.5(3)
C1A C7A H7A 118.8
C6A C7A H7A 118.8
C2A C8A H8A 119.2
C9A C8A C2A 121.7(2)
C9A C8A H8A 119.2
C8A C9A H9A 119.7
C8A C9A C10A 120.7(2)
C10A C9A H9A 119.7
C9A C10A C13A 120.9(2)
C11A C10A C9A 118.1(3)
C11A C10A C13A 121.1(3)
C10A C11A H11A 119.5
C10A C11A C12A 120.9(3)
C12A C11A H11A 119.5
C2A C12A H12A 119.1
C11A C12A C2A 121.9(3)
C11A C12A H12A 119.1
C14A C13A C10A 179.8(4)
C13A C14A C15A 177.6(3)
C16A C15A C14A 120.3(2)
C16A C15A C20A 118.6(2)
C20A C15A C14A 121.0(2)
C15A C16A H16A 119.5
C17A C16A C15A 121.1(2)
C17A C16A H16A 119.5
C16A C17A H17A 119.9
C16A C17A C18A 120.2(2)
C18A C17A H17A 119.9
C17A C18A N1A 120.5(2)
C19A C18A C17A 119.1(2)
C19A C18A N1A 120.4(2)
C18A C19A H19A 119.7
C20A C19A C18A 120.6(2)
C20A C19A H19A 119.7
C15A C20A H20A 119.9
C19A C20A C15A 120.1(2)
C19A C20A H20A 119.9
C22A C21A C26A 119.2(3)
C22A C21A N1A 119.2(2)
C26A C21A N1A 121.5(3)
C21A C22A H22A 119.9
C21A C22A C23A 120.1(3)
C23A C22A H22A 119.9
C22A C23A H23A 120.0
C24A C23A C22A 120.0(3)
C24A C23A H23A 120.0
C23A C24A H24A 120.2
C25A C24A C23A 119.7(3)
C25A C24A H24A 120.2
C24A C25A H25A 119.8
C26A C25A C24A 120.5(3)
C26A C25A H25A 119.8
C21A C26A H26A 119.8
C25A C26A C21A 120.4(3)
C25A C26A H26A 119.8
C28A C27A N1A 121.1(2)
C32A C27A C28A 118.3(3)
C32A C27A N1A 120.5(2)
C27A C28A H28A 119.9
C29A C28A C27A 120.2(3)
C29A C28A H28A 119.9
C28A C29A H29A 119.4
C28A C29A C30A 121.2(3)
C30A C29A H29A 119.4
C29A C30A H30A 120.5
C29A C30A C31A 119.0(3)
C31A C30A H30A 120.5
C30A C31A H31A 119.8
C30A C31A C32A 120.5(3)
C32A C31A H31A 119.8
C27A C32A H32A 119.7
C31A C32A C27A 120.7(3)
C31A C32A H32A 119.7
C21A N1A C18A 119.4(2)
C21A N1A C27A 122.2(2)
C27A N1A C18A 118.3(2)

loop_
_geom_bond_atom_site_label_1
_geom_bond_atom_site_label_2
_geom_bond_distance
C1 C2 1.484(3)
C1 C3 1.398(4)
C1 C7 1.395(3)
C2 C8 1.389(4)
C2 C12 1.400(3)
C3 H3 0.9300
C3 C4 1.391(4)
C4 H4 0.9300
C4 C5 1.378(4)
C5 H5 0.9300
C5 C6 1.378(4)
C6 H6 0.9300
C6 C7 1.382(4)
C7 H7 0.9300
C8 H8 0.9300
C8 C9 1.384(3)
C9 H9 0.9300
C9 C10 1.392(3)
C10 C11 1.387(4)
C10 C13 1.440(3)
C11 H11 0.9300
C11 C12 1.385(4)
C12 H12 0.9300
C13 C14 1.197(4)
C14 C15 1.434(3)
C15 C16 1.389(4)
C15 C20 1.399(3)
C16 H16 0.9300
C16 C17 1.387(3)
C17 H17 0.9300
C17 C18 1.403(3)
C18 C19 1.394(3)
C18 N1 1.413(3)
C19 H19 0.9300
C19 C20 1.379(3)
C20 H20 0.9300
C21 C22 1.393(3)
C21 C26 1.391(3)
C21 N1 1.420(3)
C22 H22 0.9300
C22 C23 1.386(3)
C23 H23 0.9300
C23 C24 1.383(3)
C24 H24 0.9300
C24 C25 1.386(3)
C25 H25 0.9300
C25 C26 1.385(3)
C26 H26 0.9300
C27 C28 1.390(3)
C27 C32 1.399(3)
C27 N1 1.424(3)
C28 H28 0.9300
C28 C29 1.386(3)
C29 H29 0.9300
C29 C30 1.381(4)
C30 H30 0.9300
C30 C31 1.384(3)
C31 H31 0.9300
C31 C32 1.385(3)
C32 H32 0.9300
C1A C2A 1.487(3)
C1A C3A 1.362(4)
C1A C7A 1.370(4)
C2A C8A 1.392(3)
C2A C12A 1.384(4)
C3A H3A 0.9300
C3A C4A 1.386(5)
C4A H4A 0.9300
C4A C5A 1.359(5)
C5A H5A 0.9300
C5A C6A 1.351(4)
C6A H6A 0.9300
C6A C7A 1.391(4)
C7A H7A 0.9300
C8A H8A 0.9300
C8A C9A 1.385(4)
C9A H9A 0.9300
C9A C10A 1.387(4)
C10A C11A 1.380(4)
C10A C13A 1.429(4)
C11A H11A 0.9300
C11A C12A 1.384(4)
C12A H12A 0.9300
C13A C14A 1.203(4)
C14A C15A 1.430(3)
C15A C16A 1.396(3)
C15A C20A 1.399(3)
C16A H16A 0.9300
C16A C17A 1.375(3)
C17A H17A 0.9300
C17A C18A 1.395(3)
C18A C19A 1.391(3)
C18A N1A 1.424(3)
C19A H19A 0.9300
C19A C20A 1.388(3)
C20A H20A 0.9300
C21A C22A 1.388(4)
C21A C26A 1.390(4)
C21A N1A 1.413(3)
C22A H22A 0.9300
C22A C23A 1.393(4)
C23A H23A 0.9300
C23A C24A 1.386(5)
C24A H24A 0.9300
C24A C25A 1.381(5)
C25A H25A 0.9300
C25A C26A 1.378(4)
C26A H26A 0.9300
C27A C28A 1.401(4)
C27A C32A 1.390(4)
C27A N1A 1.418(3)
C28A H28A 0.9300
C28A C29A 1.376(4)
C29A H29A 0.9300
C29A C30A 1.380(5)
C30A H30A 0.9300
C30A C31A 1.383(4)
C31A H31A 0.9300
C31A C32A 1.386(4)
C32A H32A 0.9300

loop_
_geom_torsion_atom_site_label_1
_geom_torsion_atom_site_label_2
_geom_torsion_atom_site_label_3
_geom_torsion_atom_site_label_4
_geom_torsion
C1 C2 C8 C9 -179.0(2)
C1 C2 C12 C11 179.7(2)
C1 C3 C4 C5 -1.2(5)
C2 C1 C3 C4 -178.4(3)
C2 C1 C7 C6 179.3(3)
C2 C8 C9 C10 -1.0(4)
C3 C1 C2 C8 -159.7(3)
C3 C1 C2 C12 20.5(4)
C3 C1 C7 C6 0.2(4)
C3 C4 C5 C6 0.6(5)
C4 C5 C6 C7 0.3(5)
C5 C6 C7 C1 -0.7(5)
C7 C1 C2 C8 21.1(4)
C7 C1 C2 C12 -158.6(3)
C7 C1 C3 C4 0.7(4)
C8 C2 C12 C11 -0.1(4)
C8 C9 C10 C11 0.4(4)
C8 C9 C10 C13 -178.8(2)
C9 C10 C11 C12 0.3(4)
C10 C11 C12 C2 -0.5(4)
C12 C2 C8 C9 0.8(4)
C13 C10 C11 C12 179.6(2)
C14 C15 C16 C17 -179.9(2)
C14 C15 C20 C19 178.8(2)
C15 C16 C17 C18 1.5(4)
C16 C15 C20 C19 0.7(4)
C16 C17 C18 C19 0.0(3)
C16 C17 C18 N1 -179.6(2)
C17 C18 C19 C20 -1.2(3)
C17 C18 N1 C21 -40.5(3)
C17 C18 N1 C27 148.3(2)
C18 C19 C20 C15 0.8(4)
C19 C18 N1 C21 139.9(2)
C19 C18 N1 C27 -31.2(3)
C20 C15 C16 C17 -1.9(3)
C21 C22 C23 C24 0.6(4)
C22 C21 C26 C25 -1.9(4)
C22 C21 N1 C18 -40.7(3)
C22 C21 N1 C27 130.7(2)
C22 C23 C24 C25 -1.2(4)
C23 C24 C25 C26 0.2(4)
C24 C25 C26 C21 1.3(4)
C26 C21 C22 C23 0.9(4)
C26 C21 N1 C18 140.5(2)
C26 C21 N1 C27 -48.1(3)
C27 C28 C29 C30 -0.8(4)
C28 C27 C32 C31 0.2(4)
C28 C27 N1 C18 139.7(2)
C28 C27 N1 C21 -31.5(3)
C28 C29 C30 C31 0.9(4)
C29 C30 C31 C32 -0.5(4)
C30 C31 C32 C27 -0.1(4)
C32 C27 C28 C29 0.3(4)
C32 C27 N1 C18 -41.6(3)
C32 C27 N1 C21 147.1(2)
N1 C18 C19 C20 178.4(2)
N1 C21 C22 C23 -177.8(2)
N1 C21 C26 C25 176.9(2)
N1 C27 C28 C29 179.0(2)
N1 C27 C32 C31 -178.5(2)
C1A C2A C8A C9A 178.8(3)
C1A C2A C12A C11A -178.4(3)
C1A C3A C4A C5A 0.4(8)
C2A C1A C3A C4A 177.9(4)
C2A C1A C7A C6A -178.5(3)
C2A C8A C9A C10A -0.3(5)
C3A C1A C2A C8A 174.5(3)
C3A C1A C2A C12A -6.5(5)
C3A C1A C7A C6A 0.3(6)
C3A C4A C5A C6A 0.8(7)
C4A C5A C6A C7A -1.4(6)
C5A C6A C7A C1A 0.9(6)
C7A C1A C2A C8A -6.7(4)
C7A C1A C2A C12A 172.2(3)
C7A C1A C3A C4A -0.9(7)
C8A C2A C12A C11A 0.6(5)
C8A C9A C10A C11A 0.4(5)
C8A C9A C10A C13A -179.7(3)
C9A C10A C11A C12A 0.0(5)
C10A C11A C12A C2A -0.5(6)
C12A C2A C8A C9A -0.2(5)
C13A C10A C11A C12A -179.9(3)
C14A C15A C16A C17A -175.4(2)
C14A C15A C20A C19A 176.5(2)
C15A C16A C17A C18A 0.2(4)
C16A C15A C20A C19A -2.0(4)
C16A C17A C18A C19A -4.5(4)
C16A C17A C18A N1A 173.7(2)
C17A C18A C19A C20A 5.6(4)
C17A C18A N1A C21A 50.3(3)
C17A C18A N1A C27A -128.0(3)
C18A C19A C20A C15A -2.4(4)
C19A C18A N1A C21A -131.6(3)
C19A C18A N1A C27A 50.2(3)
C20A C15A C16A C17A 3.1(4)
C21A C22A C23A C24A -1.4(4)
C22A C21A C26A C25A 3.7(4)
C22A C21A N1A C18A 39.0(3)
C22A C21A N1A C27A -142.8(2)
C22A C23A C24A C25A 3.3(4)
C23A C24A C25A C26A -1.6(5)
C24A C25A C26A C21A -1.8(4)
C26A C21A C22A C23A -2.1(4)
C26A C21A N1A C18A -142.6(2)
C26A C21A N1A C27A 35.5(4)
C27A C28A C29A C30A -2.2(5)
C28A C27A C32A C31A 1.9(4)
C28A C27A N1A C18A -157.5(2)
C28A C27A N1A C21A 24.3(4)
C28A C29A C30A C31A 1.9(5)
C29A C30A C31A C32A 0.2(5)
C30A C31A C32A C27A -2.2(4)
C32A C27A C28A C29A 0.3(4)
C32A C27A N1A C18A 21.1(3)
C32A C27A N1A C21A -157.1(2)
N1A C18A C19A C20A -172.6(2)
N1A C21A C22A C23A 176.3(2)
N1A C21A C26A C25A -174.6(2)
N1A C27A C28A C29A 178.9(3)
N1A C27A C32A C31A -176.8(2)
